data_7151298
loop_
_publ_author_name
'Booker, James E. M.'
'Boto, Alicia'
'Churchill, Gwydion H.'
'Green, Clive P.'
'Ling, Matthew'
'Meek, Graham'
'Prabhakaran, Jaya'
'Sinclair, David'
'Blake, Alexander J.'
'Pattenden, Gerald'

_publ_section_title
;
 Approaches to the quaternary stereocentre and to the heterocyclic core
 in diazonamide A using the Heck reaction and related coupling
 reactions
;
_journal_issue 22
_journal_name_full 'Organic &amp;  Biomolecular Chemistry'
_journal_page_first 4193
_journal_paper_doi 10.1039/b609604b
_journal_volume 4
_journal_year 2006
_chemical_absolute_configuration ad
_chemical_formula_moiety 'C23 H20 Br N O2'
_chemical_formula_sum 'C23 H20 Br N O2'
_chemical_formula_weight 422.31
_chemical_name_systematic
;
?
;
_space_group_IT_number 19
_symmetry_cell_setting orthorhombic
_symmetry_space_group_name_Hall 'P 2ac 2ab'
_symmetry_space_group_name_H-M 'P 21 21 21'
_atom_sites_solution_hydrogens 'introduced at calculated positions, except for amide H (not found)'
_atom_sites_solution_primary direct
_audit_creation_method SHELXL-96
_cell_angle_alpha 90.00
_cell_angle_beta 90.00
_cell_angle_gamma 90.00
_cell_formula_units_Z 8
_cell_length_a 12.865(11)
_cell_length_b 15.761(11)
_cell_length_c 19.557(11)
_cell_measurement_reflns_used 16
_cell_measurement_temperature 210(2)
_cell_measurement_theta_max 12.3
_cell_measurement_theta_min 11.0
_cell_volume 3965(5)
_computing_cell_refinement 'STADI4 (Stoe & Cie, 1995a)'
_computing_data_collection 'STADI4 (Stoe & Cie, 1995a)'
_computing_data_reduction 'X-RED (Stoe & Cie, 1995b)'
_computing_molecular_graphics 'SHELXTL/PC (Sheldrick, 1994)'
_computing_publication_material 'SHELXL-96 (Sheldrick, 1996)'
_computing_structure_refinement 'SHELXL-96 (Sheldrick, 1996)'
_computing_structure_solution 'SHELXS-96 (Sheldrick, 1990)'
_diffrn_ambient_temperature 210(2)
_diffrn_measurement_device 'Stoe Stadi-4 four-circle'
_diffrn_measurement_method omega/2-theta
_diffrn_radiation_monochromator graphite
_diffrn_radiation_source 'fine-focus sealed tube'
_diffrn_radiation_type MoK\a
_diffrn_radiation_wavelength 0.71073
_diffrn_reflns_av_R_equivalents 0.0000
_diffrn_reflns_av_sigmaI/netI 0.1430
_diffrn_reflns_limit_h_max 12
_diffrn_reflns_limit_h_min 0
_diffrn_reflns_limit_k_max 18
_diffrn_reflns_limit_k_min 0
_diffrn_reflns_limit_l_max 23
_diffrn_reflns_limit_l_min 0
_diffrn_reflns_number 3102
_diffrn_reflns_theta_max 24.99
_diffrn_reflns_theta_min 2.58
_diffrn_standards_decay_% 'random variation +/-10'
_diffrn_standards_interval_time 60
_diffrn_standards_number 3
_exptl_absorpt_coefficient_mu 2.090
_exptl_absorpt_correction_T_max 0.725
_exptl_absorpt_correction_T_min 0.636
_exptl_absorpt_correction_type integration
_exptl_absorpt_process_details '(X-RED; Stoe & Cie, 1995b)'
_exptl_crystal_colour colourless
_exptl_crystal_density_diffrn 1.415
_exptl_crystal_description column
_exptl_crystal_F_000 1728
_exptl_crystal_size_max 0.70
_exptl_crystal_size_mid 0.20
_exptl_crystal_size_min 0.17
_refine_diff_density_max 0.56
_refine_diff_density_min -0.64
_refine_diff_density_rms 0.13
_refine_ls_abs_structure_details 'Flack H D (1983), Acta Cryst. A39, 876-881'
_refine_ls_abs_structure_Flack -0.01(5)
_refine_ls_extinction_method none
_refine_ls_goodness_of_fit_all 1.33
_refine_ls_goodness_of_fit_obs 1.37
_refine_ls_hydrogen_treatment 'riding model'
_refine_ls_matrix_type full
_refine_ls_number_parameters 482
_refine_ls_number_reflns 3102
_refine_ls_number_restraints 511
_refine_ls_restrained_S_all 1.24
_refine_ls_restrained_S_obs 1.19
_refine_ls_R_factor_all 0.218
_refine_ls_R_factor_obs 0.111
_refine_ls_shift/esd_max 0.001
_refine_ls_shift/esd_mean 0.000
_refine_ls_structure_factor_coef Fsqd
_refine_ls_weighting_details 'w=1/[\s^2^(Fo^2^)+(0.00P)^2^+48.3P] where P=(Fo^2^+2Fc^2^)/3'
_refine_ls_weighting_scheme calc
_refine_ls_wR_factor_all 0.240
_refine_ls_wR_factor_obs 0.175
_reflns_number_observed 1755
_reflns_number_total 3102
_reflns_observed_criterion I>2sigma(I)
_cod_data_source_file b609604b.txt
_cod_data_source_block BZFUAM
_cod_depositor_comments
;
The following automatic conversions were performed:

'_refine_ls_weighting_scheme' value 'calc
w=1/[\s^2^(Fo^2^)+(0.00P)^2^+48.3P] where P=(Fo^2^+2Fc^2^)/3' was
changed to 'calc'. New tag '_refine_ls_weighting_details' was
created. The value of the new tag was set to
'w=1/[\s^2^(Fo^2^)+(0.00P)^2^+48.3P] where P=(Fo^2^+2Fc^2^)/3'.

Automatic conversion script
Id: cif_fix_values 3143 2015-03-26 13:38:13Z robertas 
;
_cod_original_cell_volume 3966(5)
_cod_database_code 7151298

loop_
_symmetry_equiv_pos_as_xyz
'x, y, z'
'-x+1/2, -y, z+1/2'
'-x, y+1/2, -z+1/2'
'x+1/2, -y+1/2, -z'

loop_
_atom_site_aniso_label
_atom_site_aniso_U_11
_atom_site_aniso_U_22
_atom_site_aniso_U_33
_atom_site_aniso_U_23
_atom_site_aniso_U_13
_atom_site_aniso_U_12
O1 0.051(12) 0.043(10) 0.036(10) -0.001(8) -0.005(10) 0.008(9)
C2 0.045(10) 0.057(12) 0.032(12) 0.001(10) -0.017(9) 0.009(10)
C3 0.038(10) 0.033(8) 0.023(9) -0.008(7) -0.005(6) 0.001(8)
C4 0.028(11) 0.034(7) 0.024(9) 0.001(7) 0.001(7) -0.009(8)
C5 0.034(11) 0.039(9) 0.019(10) 0.010(8) 0.002(8) -0.001(9)
C6 0.042(12) 0.063(11) 0.023(11) 0.005(9) -0.010(10) -0.015(9)
C7 0.051(13) 0.045(9) 0.035(11) -0.016(10) -0.005(9) -0.022(10)
C8 0.035(11) 0.035(8) 0.037(11) -0.002(8) -0.002(9) -0.017(9)
Br 0.0547(17) 0.0422(14) 0.103(2) -0.0135(18) -0.006(2) -0.0019(17)
C9 0.032(11) 0.027(8) 0.023(10) 0.008(7) 0.000(9) -0.009(8)
C10 0.019(12) 0.038(8) 0.038(12) -0.004(9) -0.006(9) -0.005(9)
O 0.060(11) 0.043(9) 0.021(9) 0.000(8) -0.006(9) -0.005(10)
N11 0.041(13) 0.032(10) 0.020(10) -0.008(9) -0.007(10) -0.008(10)
C12 0.043(10) 0.056(9) 0.025(11) 0.002(10) 0.002(9) -0.005(10)
C19 0.042(12) 0.074(17) 0.042(15) 0.002(14) -0.001(12) -0.007(12)
C13 0.060(10) 0.052(8) 0.030(12) 0.001(11) -0.011(11) 0.000(8)
C14 0.063(11) 0.064(10) 0.075(15) -0.007(13) 0.000(13) 0.008(9)
C15 0.066(12) 0.089(13) 0.086(17) -0.009(14) -0.021(14) 0.025(9)
C16 0.112(14) 0.074(10) 0.094(18) -0.020(14) -0.008(15) 0.022(12)
C17 0.113(14) 0.062(9) 0.069(16) 0.007(13) -0.013(15) 0.003(11)
C18 0.080(13) 0.061(9) 0.066(15) -0.007(13) 0.001(13) -0.009(9)
C20 0.027(10) 0.045(10) 0.015(8) -0.004(7) -0.015(7) -0.010(8)
C21 0.054(12) 0.053(12) 0.035(11) 0.000(10) 0.007(9) 0.006(9)
C22 0.055(12) 0.061(12) 0.060(13) -0.008(10) 0.007(10) 0.004(11)
C23 0.060(14) 0.073(14) 0.052(12) -0.012(10) 0.035(12) -0.014(10)
C24 0.068(14) 0.079(13) 0.020(10) 0.003(11) -0.001(9) -0.012(11)
C25 0.046(12) 0.052(12) 0.047(11) 0.013(9) 0.008(10) -0.003(10)
O1' 0.047(12) 0.034(9) 0.049(11) -0.004(9) 0.002(10) -0.010(8)
C2' 0.031(11) 0.050(13) 0.050(11) -0.018(10) 0.003(9) -0.008(9)
C3' 0.050(12) 0.044(9) 0.032(10) -0.002(8) 0.010(7) 0.007(7)
C4' 0.040(11) 0.045(8) 0.030(11) 0.007(7) 0.002(8) 0.013(8)
C5' 0.045(12) 0.055(10) 0.037(11) 0.001(10) 0.003(9) 0.000(10)
C6' 0.058(14) 0.063(11) 0.052(13) -0.004(10) 0.003(11) -0.007(10)
C7' 0.058(14) 0.047(10) 0.055(13) 0.009(9) 0.005(11) -0.011(11)
C8' 0.048(13) 0.049(9) 0.040(12) 0.002(10) -0.003(9) -0.010(10)
Br' 0.113(3) 0.0490(16) 0.079(2) -0.0186(18) 0.025(2) -0.002(2)
C10' 0.048(12) 0.040(10) 0.034(12) 0.000(10) -0.003(10) 0.001(9)
O' 0.068(13) 0.063(11) 0.018(8) -0.015(9) 0.001(9) 0.008(10)
N11' 0.037(12) 0.044(11) 0.026(10) -0.014(10) -0.013(10) 0.009(12)
C12' 0.051(12) 0.042(11) 0.034(11) 0.001(9) -0.004(9) 0.003(10)
C19' 0.042(15) 0.043(13) 0.066(16) -0.010(12) 0.006(12) -0.008(12)
C13' 0.040(11) 0.033(9) 0.034(10) 0.013(8) -0.012(8) 0.005(9)
C14' 0.048(12) 0.042(10) 0.048(12) 0.005(10) -0.003(9) 0.001(9)
C15' 0.050(13) 0.062(11) 0.070(15) -0.003(11) 0.012(10) -0.009(11)
C16' 0.048(13) 0.057(11) 0.038(12) 0.008(10) 0.001(10) 0.009(10)
C17' 0.059(13) 0.048(11) 0.045(13) -0.002(10) 0.004(10) 0.004(9)
C18' 0.041(12) 0.038(9) 0.048(12) 0.005(9) -0.001(9) 0.008(9)
C20' 0.048(12) 0.043(11) 0.048(9) -0.007(8) -0.002(9) 0.020(8)
C21' 0.050(13) 0.055(12) 0.049(11) -0.004(9) 0.000(10) 0.016(10)
C22' 0.050(13) 0.081(12) 0.041(11) -0.017(10) 0.006(9) 0.034(11)
C23' 0.071(15) 0.083(14) 0.070(13) -0.033(11) -0.019(12) 0.009(11)
C24' 0.055(13) 0.069(13) 0.072(13) -0.024(10) 0.002(11) 0.011(11)
C25' 0.064(14) 0.058(12) 0.065(13) -0.003(10) -0.003(10) 0.001(10)

loop_
_atom_site_label
_atom_site_type_symbol
_atom_site_fract_x
_atom_site_fract_y
_atom_site_fract_z
_atom_site_U_iso_or_equiv
_atom_site_thermal_displace_type
_atom_site_occupancy
_atom_site_calc_flag
_atom_site_refinement_flags
_atom_site_disorder_group
O1 O 0.6929(12) 0.7774(9) 0.2633(7) 0.043(5) Uani 1 d D .
C2 C 0.6792(16) 0.6912(12) 0.2439(11) 0.045(6) Uani 1 d DU .
H2A H 0.6699 0.6870 0.1943 0.054 Uiso 1 calc R .
H2B H 0.6175 0.6676 0.2662 0.054 Uiso 1 calc R .
C3 C 0.7809(14) 0.6397(10) 0.2669(8) 0.031(4) Uani 1 d DU .
C4 C 0.8226(15) 0.7016(11) 0.3186(9) 0.029(4) Uani 1 d DU .
C5 C 0.9045(15) 0.6932(12) 0.3656(9) 0.031(5) Uani 1 d DU .
H5A H 0.9413 0.6419 0.3692 0.037 Uiso 1 calc R .
C6 C 0.9300(17) 0.7610(13) 0.4062(11) 0.043(6) Uani 1 d DU .
H6A H 0.9834 0.7555 0.4387 0.051 Uiso 1 calc R .
C7 C 0.8766(17) 0.8399(12) 0.3997(11) 0.043(6) Uani 1 d DU .
H7A H 0.8949 0.8862 0.4275 0.052 Uiso 1 calc R .
C8 C 0.7986(15) 0.8475(11) 0.3528(11) 0.036(5) Uani 1 d DU .
Br Br 0.7214(2) 0.95007(17) 0.34576(17) 0.0665(9) Uani 1 d D .
C9 C 0.7735(16) 0.7802(10) 0.3116(9) 0.027(5) Uani 1 d DU .
C10 C 0.7447(14) 0.5547(12) 0.2994(9) 0.032(5) Uani 1 d DU .
O O 0.7665(12) 0.5361(8) 0.3589(6) 0.041(4) Uani 1 d D .
N11 N 0.6904(13) 0.5062(9) 0.2555(8) 0.031(5) Uani 1 d D .
C12 C 0.6317(15) 0.4285(12) 0.2771(10) 0.041(5) Uani 1 d DU .
H12A H 0.6180 0.4353 0.3266 0.050 Uiso 1 calc R .
C19 C 0.5256(15) 0.4305(15) 0.2421(12) 0.053(7) Uani 1 d DU .
H19A H 0.4928 0.4850 0.2503 0.079 Uiso 1 calc R .
H19B H 0.4822 0.3856 0.2604 0.079 Uiso 1 calc R .
H19C H 0.5345 0.4222 0.1933 0.079 Uiso 1 calc R .
C13 C 0.6953(15) 0.3479(12) 0.2700(9) 0.047(6) Uani 1 d DU .
C14 C 0.7990(16) 0.3490(14) 0.2535(9) 0.068(7) Uani 1 d DU .
H14A H 0.8325 0.4013 0.2464 0.081 Uiso 1 calc R .
C15 C 0.8564(18) 0.2731(16) 0.2469(10) 0.080(8) Uani 1 d DU .
H15A H 0.9273 0.2734 0.2355 0.096 Uiso 1 calc R .
C16 C 0.804(2) 0.2001(16) 0.2579(10) 0.093(9) Uani 1 d DU .
H16A H 0.8419 0.1490 0.2543 0.112 Uiso 1 calc R .
C17 C 0.703(2) 0.1952(13) 0.2736(10) 0.082(8) Uani 1 d DU .
H17A H 0.6706 0.1423 0.2800 0.098 Uiso 1 calc R .
C18 C 0.6463(18) 0.2710(13) 0.2802(10) 0.069(7) Uani 1 d DU .
H18A H 0.5753 0.2694 0.2916 0.082 Uiso 1 calc R .
C20 C 0.8601(13) 0.6261(10) 0.2085(8) 0.029(4) Uani 1 d DU .
C21 C 0.9303(14) 0.5606(12) 0.2141(9) 0.047(6) Uani 1 d DU .
H21A H 0.9270 0.5246 0.2523 0.057 Uiso 1 calc R .
C22 C 1.0072(14) 0.5460(13) 0.1637(11) 0.059(6) Uani 1 d DU .
H22A H 1.0549 0.5011 0.1683 0.070 Uiso 1 calc R .
C23 C 1.0105(16) 0.5982(12) 0.1087(11) 0.062(7) Uani 1 d DU .
H23A H 1.0606 0.5887 0.0746 0.074 Uiso 1 calc R .
C24 C 0.9434(16) 0.6635(14) 0.1018(10) 0.056(6) Uani 1 d DU .
H24A H 0.9481 0.6992 0.0635 0.067 Uiso 1 calc R .
C25 C 0.8655(14) 0.6788(11) 0.1522(9) 0.049(6) Uani 1 d DU .
H25A H 0.8185 0.7240 0.1471 0.058 Uiso 1 calc R .
O1' O 0.5317(12) 0.6897(8) 0.0893(8) 0.043(5) Uani 1 d D .
C2' C 0.5018(16) 0.6045(12) 0.0749(11) 0.044(6) Uani 1 d DU .
H2'A H 0.4298 0.6030 0.0585 0.052 Uiso 1 calc R .
H2'B H 0.5064 0.5700 0.1165 0.052 Uiso 1 calc R .
C3' C 0.5789(14) 0.5676(11) 0.0171(9) 0.042(4) Uani 1 d DU .
C4' C 0.6404(15) 0.6460(11) 0.0014(10) 0.038(5) Uani 1 d DU .
C5' C 0.7222(17) 0.6612(13) -0.0443(10) 0.046(6) Uani 1 d DU .
H5'A H 0.7445 0.6181 -0.0741 0.055 Uiso 1 calc R .
C6' C 0.7696(19) 0.7388(14) -0.0454(12) 0.058(7) Uani 1 d DU .
H6'A H 0.8247 0.7479 -0.0761 0.069 Uiso 1 calc R .
C7' C 0.7380(18) 0.8068(13) -0.0015(11) 0.053(7) Uani 1 d DU .
H7'A H 0.7706 0.8601 -0.0028 0.064 Uiso 1 calc R .
C8' C 0.6584(17) 0.7901(12) 0.0420(11) 0.046(6) Uani 1 d DU .
Br' Br 0.6105(3) 0.87612(19) 0.10153(17) 0.0806(12) Uani 1 d D .
C9' C 0.6128(18) 0.7119(11) 0.0449(9) 0.035(5) Uiso 1 d DU .
C10' C 0.6535(16) 0.5018(13) 0.0498(9) 0.041(6) Uani 1 d DU .
O' O 0.6713(13) 0.5043(10) 0.1121(7) 0.049(5) Uani 1 d D .
N11' N 0.7075(13) 0.4531(11) 0.0061(7) 0.035(5) Uani 1 d D .
C12' C 0.7864(16) 0.3915(12) 0.0354(10) 0.042(6) Uani 1 d DU .
H12B H 0.8232 0.4219 0.0724 0.051 Uiso 1 calc R .
C19' C 0.7269(19) 0.3190(12) 0.0691(12) 0.050(7) Uani 1 d DU .
H19D H 0.6777 0.3419 0.1018 0.076 Uiso 1 calc R .
H19E H 0.7754 0.2818 0.0924 0.076 Uiso 1 calc R .
H19F H 0.6898 0.2871 0.0344 0.076 Uiso 1 calc R .
C13' C 0.8677(14) 0.3688(10) -0.0179(9) 0.036(5) Uani 1 d DU .
C14' C 0.9438(14) 0.4258(12) -0.0366(9) 0.046(6) Uani 1 d DU .
H14B H 0.9440 0.4804 -0.0173 0.055 Uiso 1 calc R .
C15' C 1.0209(15) 0.4038(14) -0.0841(10) 0.061(7) Uani 1 d DU .
H15B H 1.0726 0.4428 -0.0969 0.073 Uiso 1 calc R .
C16' C 1.0185(16) 0.3247(12) -0.1110(10) 0.048(6) Uani 1 d DU .
H16B H 1.0700 0.3096 -0.1428 0.057 Uiso 1 calc R .
C17' C 0.9458(16) 0.2664(13) -0.0944(10) 0.051(6) Uani 1 d DU .
H17B H 0.9468 0.2119 -0.1139 0.061 Uiso 1 calc R .
C18' C 0.8687(15) 0.2894(12) -0.0470(9) 0.042(5) Uani 1 d DU .
H18B H 0.8171 0.2499 -0.0350 0.051 Uiso 1 calc R .
C20' C 0.5086(14) 0.5321(11) -0.0402(9) 0.046(5) Uani 1 d DU .
C21' C 0.4920(14) 0.5758(12) -0.0999(10) 0.051(6) Uani 1 d DU .
H21B H 0.5328 0.6237 -0.1098 0.062 Uiso 1 calc R .
C22' C 0.4142(15) 0.5498(14) -0.1474(10) 0.057(6) Uani 1 d DU .
H22B H 0.4037 0.5802 -0.1881 0.069 Uiso 1 calc R .
C23' C 0.3561(17) 0.4812(14) -0.1329(11) 0.075(8) Uani 1 d DU .
H23B H 0.3044 0.4642 -0.1640 0.090 Uiso 1 calc R .
C24' C 0.3699(16) 0.4361(14) -0.0749(12) 0.065(7) Uani 1 d DU .
H24B H 0.3289 0.3879 -0.0660 0.078 Uiso 1 calc R .
C25' C 0.4470(15) 0.4622(12) -0.0275(11) 0.062(7) Uani 1 d DU .
H25B H 0.4564 0.4314 0.0132 0.075 Uiso 1 calc R .

loop_
_atom_type_symbol
_atom_type_description
_atom_type_scat_dispersion_real
_atom_type_scat_dispersion_imag
_atom_type_scat_source
C C 0.0033 0.0016 'International Tables Vol C Tables 4.2.6.8 and 6.1.1.4'
H H 0.0000 0.0000 'International Tables Vol C Tables 4.2.6.8 and 6.1.1.4'
N N 0.0061 0.0033 'International Tables Vol C Tables 4.2.6.8 and 6.1.1.4'
O O 0.0106 0.0060 'International Tables Vol C Tables 4.2.6.8 and 6.1.1.4'
Br Br -0.2901 2.4595 'International Tables Vol C Tables 4.2.6.8 and 6.1.1.4'

loop_
_geom_angle_atom_site_label_1
_geom_angle_atom_site_label_2
_geom_angle_atom_site_label_3
_geom_angle
_geom_angle_site_symmetry_1
_geom_angle_site_symmetry_3
_geom_angle_publ_flag
C9 O1 C2 107.5(14) . . ?
O1 C2 C3 107.9(14) . . ?
C4 C3 C20 110.6(14) . . ?
C4 C3 C10 113.0(13) . . ?
C20 C3 C10 112.4(13) . . ?
C4 C3 C2 98.7(13) . . ?
C20 C3 C2 113.6(14) . . ?
C10 C3 C2 107.8(14) . . ?
C9 C4 C5 119.1(16) . . ?
C9 C4 C3 110.4(15) . . ?
C5 C4 C3 130.2(16) . . ?
C6 C5 C4 119.0(17) . . ?
C5 C6 C7 120.9(18) . . ?
C8 C7 C6 119.3(17) . . ?
C7 C8 C9 120.0(17) . . ?
C7 C8 Br 120.4(14) . . ?
C9 C8 Br 119.6(14) . . ?
C8 C9 C4 121.5(17) . . ?
C8 C9 O1 126.4(16) . . ?
C4 C9 O1 111.9(15) . . ?
O C10 N11 125.9(17) . . ?
O C10 C3 121.5(15) . . ?
N11 C10 C3 112.6(14) . . ?
C10 N11 C12 123.1(15) . . ?
N11 C12 C13 112.8(14) . . ?
N11 C12 C19 107.9(15) . . ?
C13 C12 C19 117.2(17) . . ?
C14 C13 C18 119(2) . . ?
C14 C13 C12 122.3(17) . . ?
C18 C13 C12 118.4(17) . . ?
C13 C14 C15 121.2(19) . . ?
C16 C15 C14 117(2) . . ?
C17 C16 C15 125(3) . . ?
C16 C17 C18 118(2) . . ?
C13 C18 C17 119.8(19) . . ?
C21 C20 C25 118.7(18) . . ?
C21 C20 C3 118.6(14) . . ?
C25 C20 C3 122.7(15) . . ?
C20 C21 C22 121.8(17) . . ?
C23 C22 C21 118.4(19) . . ?
C24 C23 C22 121(2) . . ?
C23 C24 C25 120.6(18) . . ?
C20 C25 C24 119.0(16) . . ?
C9' O1' C2' 108.3(14) . . ?
O1' C2' C3' 108.2(15) . . ?
C4' C3' C20' 117.3(15) . . ?
C4' C3' C10' 108.0(15) . . ?
C20' C3' C10' 114.8(14) . . ?
C4' C3' C2' 99.8(13) . . ?
C20' C3' C2' 106.2(14) . . ?
C10' C3' C2' 109.5(14) . . ?
C9' C4' C5' 117.0(17) . . ?
C9' C4' C3' 110.9(15) . . ?
C5' C4' C3' 131.9(17) . . ?
C6' C5' C4' 119.9(19) . . ?
C5' C6' C7' 122(2) . . ?
C8' C7' C6' 116.4(19) . . ?
C7' C8' C9' 121.6(18) . . ?
C7' C8' Br' 119.5(15) . . ?
C9' C8' Br' 118.9(15) . . ?
C8' C9' C4' 122.7(17) . . ?
C8' C9' O1' 124.7(17) . . ?
C4' C9' O1' 112.5(15) . . ?
O' C10' N11' 123.2(18) . . ?
O' C10' C3' 119.9(16) . . ?
N11' C10' C3' 116.1(15) . . ?
C10' N11' C12' 118.1(14) . . ?
N11' C12' C13' 110.6(14) . . ?
N11' C12' C19' 107.9(17) . . ?
C13' C12' C19' 117.7(16) . . ?
C18' C13' C14' 118.4(19) . . ?
C18' C13' C12' 120.3(16) . . ?
C14' C13' C12' 121.2(16) . . ?
C13' C14' C15' 121.1(18) . . ?
C16' C15' C14' 118.0(19) . . ?
C17' C16' C15' 123(2) . . ?
C16' C17' C18' 118.1(19) . . ?
C13' C18' C17' 121.0(18) . . ?
C21' C20' C25' 117.6(19) . . ?
C21' C20' C3' 121.9(16) . . ?
C25' C20' C3' 119.6(16) . . ?
C20' C21' C22' 121.3(17) . . ?
C23' C22' C21' 119.0(19) . . ?
C22' C23' C24' 122(2) . . ?
C23' C24' C25' 119(2) . . ?
C20' C25' C24' 121.1(18) . . ?

loop_
_geom_bond_atom_site_label_1
_geom_bond_atom_site_label_2
_geom_bond_distance
_geom_bond_site_symmetry_2
_geom_bond_publ_flag
O1 C9 1.40(2) . ?
O1 C2 1.422(19) . ?
C2 C3 1.60(2) . ?
C3 C4 1.50(2) . ?
C3 C20 1.54(2) . ?
C3 C10 1.55(2) . ?
C4 C9 1.40(2) . ?
C4 C5 1.40(2) . ?
C5 C6 1.37(2) . ?
C6 C7 1.43(2) . ?
C7 C8 1.37(2) . ?
C8 C9 1.37(2) . ?
C8 Br 1.902(17) . ?
C10 O 1.233(18) . ?
C10 N11 1.344(19) . ?
N11 C12 1.50(2) . ?
C12 C13 1.52(2) . ?
C12 C19 1.53(2) . ?
C13 C14 1.373(18) . ?
C13 C18 1.381(18) . ?
C14 C15 1.41(2) . ?
C15 C16 1.347(19) . ?
C16 C17 1.34(2) . ?
C17 C18 1.41(2) . ?
C20 C21 1.376(17) . ?
C20 C25 1.381(17) . ?
C21 C22 1.415(18) . ?
C22 C23 1.355(18) . ?
C23 C24 1.350(18) . ?
C24 C25 1.425(19) . ?
O1' C9' 1.40(2) . ?
O1' C2' 1.425(19) . ?
C2' C3' 1.61(2) . ?
C3' C4' 1.50(2) . ?
C3' C20' 1.55(2) . ?
C3' C10' 1.55(2) . ?
C4' C9' 1.39(2) . ?
C4' C5' 1.40(2) . ?
C5' C6' 1.37(2) . ?
C6' C7' 1.43(2) . ?
C7' C8' 1.36(2) . ?
C8' C9' 1.37(2) . ?
C8' Br' 1.890(18) . ?
C10' O' 1.241(18) . ?
C10' N11' 1.343(19) . ?
N11' C12' 1.52(2) . ?
C12' C13' 1.52(2) . ?
C12' C19' 1.53(2) . ?
C13' C18' 1.375(18) . ?
C13' C14' 1.378(17) . ?
C14' C15' 1.40(2) . ?
C15' C16' 1.353(19) . ?
C16' C17' 1.351(19) . ?
C17' C18' 1.40(2) . ?
C20' C21' 1.372(17) . ?
C20' C25' 1.380(17) . ?
C21' C22' 1.424(19) . ?
C22' C23' 1.346(18) . ?
C23' C24' 1.351(18) . ?
C24' C25' 1.418(19) . ?

loop_
_geom_torsion_atom_site_label_1
_geom_torsion_atom_site_label_2
_geom_torsion_atom_site_label_3
_geom_torsion_atom_site_label_4
_geom_torsion
_geom_torsion_site_symmetry_1
_geom_torsion_site_symmetry_2
_geom_torsion_site_symmetry_3
_geom_torsion_site_symmetry_4
_geom_torsion_publ_flag
C9 O1 C2 C3 -17(2) . . . . ?
O1 C2 C3 C4 19(2) . . . . ?
O1 C2 C3 C20 -98.3(19) . . . . ?
O1 C2 C3 C10 136.5(17) . . . . ?
C20 C3 C4 C9 104.9(18) . . . . ?
C10 C3 C4 C9 -128.1(18) . . . . ?
C2 C3 C4 C9 -14(2) . . . . ?
C20 C3 C4 C5 -69(2) . . . . ?
C10 C3 C4 C5 58(3) . . . . ?
C2 C3 C4 C5 171(2) . . . . ?
C9 C4 C5 C6 4(3) . . . . ?
C3 C4 C5 C6 178(2) . . . . ?
C4 C5 C6 C7 -2(3) . . . . ?
C5 C6 C7 C8 0(4) . . . . ?
C6 C7 C8 C9 -1(3) . . . . ?
C6 C7 C8 Br 177.1(17) . . . . ?
C7 C8 C9 C4 3(3) . . . . ?
Br C8 C9 C4 -175.0(16) . . . . ?
C7 C8 C9 O1 177(2) . . . . ?
Br C8 C9 O1 -1(3) . . . . ?
C5 C4 C9 C8 -5(3) . . . . ?
C3 C4 C9 C8 -179.6(18) . . . . ?
C5 C4 C9 O1 -179.3(17) . . . . ?
C3 C4 C9 O1 6(2) . . . . ?
C2 O1 C9 C8 -167(2) . . . . ?
C2 O1 C9 C4 8(2) . . . . ?
C4 C3 C10 O -12(3) . . . . ?
C20 C3 C10 O 114(2) . . . . ?
C2 C3 C10 O -120(2) . . . . ?
C4 C3 C10 N11 168.5(16) . . . . ?
C20 C3 C10 N11 -65(2) . . . . ?
C2 C3 C10 N11 60(2) . . . . ?
O C10 N11 C12 12(3) . . . . ?
C3 C10 N11 C12 -169.4(16) . . . . ?
C10 N11 C12 C13 -93(2) . . . . ?
C10 N11 C12 C19 135.8(19) . . . . ?
N11 C12 C13 C14 7(2) . . . . ?
C19 C12 C13 C14 133.6(16) . . . . ?
N11 C12 C13 C18 -172.3(13) . . . . ?
C19 C12 C13 C18 -46(2) . . . . ?
C18 C13 C14 C15 0.0(6) . . . . ?
C12 C13 C14 C15 -179.8(18) . . . . ?
C13 C14 C15 C16 -0.3(6) . . . . ?
C14 C15 C16 C17 0.9(14) . . . . ?
C15 C16 C17 C18 -1.0(18) . . . . ?
C14 C13 C18 C17 -0.1(12) . . . . ?
C12 C13 C18 C17 179.7(18) . . . . ?
C16 C17 C18 C13 0.6(16) . . . . ?
C4 C3 C20 C21 92.2(14) . . . . ?
C10 C3 C20 C21 -35.1(17) . . . . ?
C2 C3 C20 C21 -157.9(12) . . . . ?
C4 C3 C20 C25 -85.5(16) . . . . ?
C10 C3 C20 C25 147.1(13) . . . . ?
C2 C3 C20 C25 24.4(19) . . . . ?
C25 C20 C21 C22 -0.1(5) . . . . ?
C3 C20 C21 C22 -177.9(14) . . . . ?
C20 C21 C22 C23 -0.3(6) . . . . ?
C21 C22 C23 C24 0.8(13) . . . . ?
C22 C23 C24 C25 -0.9(16) . . . . ?
C21 C20 C25 C24 0.0(12) . . . . ?
C3 C20 C25 C24 177.8(15) . . . . ?
C23 C24 C25 C20 0.5(16) . . . . ?
C9' O1' C2' C3' 4(2) . . . . ?
O1' C2' C3' C4' -5(2) . . . . ?
O1' C2' C3' C20' -127.5(17) . . . . ?
O1' C2' C3' C10' 108.0(19) . . . . ?
C20' C3' C4' C9' 118.9(19) . . . . ?
C10' C3' C4' C9' -109.5(18) . . . . ?
C2' C3' C4' C9' 5(2) . . . . ?
C20' C3' C4' C5' -66(3) . . . . ?
C10' C3' C4' C5' 65(3) . . . . ?
C2' C3' C4' C5' 180(2) . . . . ?
C9' C4' C5' C6' -1(3) . . . . ?
C3' C4' C5' C6' -176(2) . . . . ?
C4' C5' C6' C7' -1(4) . . . . ?
C5' C6' C7' C8' 0(4) . . . . ?
C6' C7' C8' C9' 2(4) . . . . ?
C6' C7' C8' Br' -179.5(18) . . . . ?
C7' C8' C9' C4' -4(4) . . . . ?
Br' C8' C9' C4' 177.6(17) . . . . ?
C7' C8' C9' O1' 179(2) . . . . ?
Br' C8' C9' O1' 0(3) . . . . ?
C5' C4' C9' C8' 3(3) . . . . ?
C3' C4' C9' C8' 179(2) . . . . ?
C5' C4' C9' O1' -178.8(19) . . . . ?
C3' C4' C9' O1' -3(3) . . . . ?
C2' O1' C9' C8' 177(2) . . . . ?
C2' O1' C9' C4' -1(2) . . . . ?
C4' C3' C10' O' 85(2) . . . . ?
C20' C3' C10' O' -142(2) . . . . ?
C2' C3' C10' O' -23(3) . . . . ?
C4' C3' C10' N11' -85(2) . . . . ?
C20' C3' C10' N11' 48(2) . . . . ?
C2' C3' C10' N11' 166.8(18) . . . . ?
O' C10' N11' C12' 7(3) . . . . ?
C3' C10' N11' C12' 176.3(16) . . . . ?
C10' N11' C12' C13' -157.3(18) . . . . ?
C10' N11' C12' C19' 73(2) . . . . ?
N11' C12' C13' C18' -108.4(16) . . . . ?
C19' C12' C13' C18' 16(2) . . . . ?
N11' C12' C13' C14' 73.6(18) . . . . ?
C19' C12' C13' C14' -161.7(16) . . . . ?
C18' C13' C14' C15' -0.2(5) . . . . ?
C12' C13' C14' C15' 177.8(15) . . . . ?
C13' C14' C15' C16' -0.1(6) . . . . ?
C14' C15' C16' C17' 0.0(13) . . . . ?
C15' C16' C17' C18' 0.3(16) . . . . ?
C14' C13' C18' C17' 0.5(12) . . . . ?
C12' C13' C18' C17' -177.5(15) . . . . ?
C16' C17' C18' C13' -0.6(16) . . . . ?
C4' C3' C20' C21' -8(2) . . . . ?
C10' C3' C20' C21' -136.6(13) . . . . ?
C2' C3' C20' C21' 102.3(15) . . . . ?
C4' C3' C20' C25' -177.3(13) . . . . ?
C10' C3' C20' C25' 54.3(19) . . . . ?
C2' C3' C20' C25' -66.8(16) . . . . ?
C25' C20' C21' C22' -0.1(5) . . . . ?
C3' C20' C21' C22' -169.4(15) . . . . ?
C20' C21' C22' C23' 0.1(6) . . . . ?
C21' C22' C23' C24' -0.4(13) . . . . ?
C22' C23' C24' C25' 0.7(16) . . . . ?
C21' C20' C25' C24' 0.4(12) . . . . ?
C3' C20' C25' C24' 170.0(16) . . . . ?
C23' C24' C25' C20' -0.7(16) . . . . ?
